data_7016144
loop_
_publ_author_name
'Shi, Zheng'
'Han, Qiong-Hua'
'Li, Xin-Yu'
'Shao, Ming-Yan'
'Zhu, Qin-Yu'
'Dai, Jie'

_publ_section_title
;
 Bis(diamino-diamido)-tetrathiafulvalene, a redox active sensor for
 proton, anions, and cations.
;
_journal_issue 28
_journal_name_full 'Dalton transactions (Cambridge, England : 2003)'
_journal_page_first 7340
_journal_page_last 7347
_journal_paper_doi 10.1039/c1dt10353a
_journal_volume 40
_journal_year 2011
_chemical_formula_sum 'C24 H38 N10 Ni2 O6 S4'
_chemical_formula_weight 808.30
_chemical_name_systematic
;
?
;
_space_group_IT_number 14
_symmetry_cell_setting monoclinic
_symmetry_space_group_name_Hall '-P 2ybc'
_symmetry_space_group_name_H-M 'P 1 21/c 1'
_atom_sites_solution_hydrogens geom
_atom_sites_solution_primary direct
_atom_sites_solution_secondary difmap
_audit_creation_method SHELXL-97
_cell_angle_alpha 90.00
_cell_angle_beta 105.181(3)
_cell_angle_gamma 90.00
_cell_formula_units_Z 2
_cell_length_a 8.3195(9)
_cell_length_b 13.0986(14)
_cell_length_c 15.951(2)
_cell_measurement_reflns_used 4944
_cell_measurement_temperature 223(2)
_cell_measurement_theta_max 27.5
_cell_measurement_theta_min 3.1
_cell_volume 1677.6(3)
_computing_structure_refinement 'SHELXL-97 (Sheldrick, 1997)'
_computing_structure_solution 'SHELXS-97 (Sheldrick, 1990)'
_diffrn_ambient_temperature 223(2)
_diffrn_detector_area_resol_mean 14.63
_diffrn_measured_fraction_theta_full 0.969
_diffrn_measured_fraction_theta_max 0.969
_diffrn_measurement_device_type 'Rigaku Mercury'
_diffrn_measurement_method \w
_diffrn_radiation_monochromator graphite
_diffrn_radiation_source 'fine-focus sealed tube'
_diffrn_radiation_type MoK\a
_diffrn_radiation_wavelength 0.71075
_diffrn_reflns_av_R_equivalents 0.0521
_diffrn_reflns_av_sigmaI/netI 0.0750
_diffrn_reflns_limit_h_max 9
_diffrn_reflns_limit_h_min -9
_diffrn_reflns_limit_k_max 15
_diffrn_reflns_limit_k_min -14
_diffrn_reflns_limit_l_max 13
_diffrn_reflns_limit_l_min -18
_diffrn_reflns_number 6416
_diffrn_reflns_theta_full 25.00
_diffrn_reflns_theta_max 25.00
_diffrn_reflns_theta_min 3.07
_exptl_absorpt_coefficient_mu 1.426
_exptl_absorpt_correction_T_max 0.8706
_exptl_absorpt_correction_T_min 0.6743
_exptl_absorpt_correction_type multi-scan
_exptl_absorpt_process_details 'Jacobson, R. (1998) Private communication'
_exptl_crystal_colour Red
_exptl_crystal_density_diffrn 1.600
_exptl_crystal_density_method 'not measured'
_exptl_crystal_description Block
_exptl_crystal_F_000 840
_exptl_crystal_size_max 0.30
_exptl_crystal_size_mid 0.20
_exptl_crystal_size_min 0.10
_refine_diff_density_max 1.204
_refine_diff_density_min -0.573
_refine_diff_density_rms 0.097
_refine_ls_extinction_method none
_refine_ls_goodness_of_fit_ref 1.047
_refine_ls_hydrogen_treatment mixed
_refine_ls_matrix_type full
_refine_ls_number_parameters 222
_refine_ls_number_reflns 2868
_refine_ls_number_restraints 1
_refine_ls_restrained_S_all 1.047
_refine_ls_R_factor_all 0.1035
_refine_ls_R_factor_gt 0.0720
_refine_ls_shift/su_max 0.011
_refine_ls_shift/su_mean 0.001
_refine_ls_structure_factor_coef Fsqd
_refine_ls_weighting_details 'calc w=1/[\s^2^(Fo^2^)+(0.0002P)^2^+10.3501P] where P=(Fo^2^+2Fc^2^)/3'
_refine_ls_weighting_scheme calc
_refine_ls_wR_factor_gt 0.1200
_refine_ls_wR_factor_ref 0.1309
_reflns_number_gt 2083
_reflns_number_total 2868
_reflns_threshold_expression >2sigma(I)
_cod_data_source_file c1dt10353a.txt
_cod_data_source_block 4
_cod_original_sg_symbol_Hall '-P 2ybc '
_cod_original_sg_symbol_H-M 'P 21/c'
_cod_database_code 7016144

loop_
_symmetry_equiv_pos_as_xyz
'x, y, z'
'-x, y+1/2, -z+1/2'
'-x, -y, -z'
'x, -y-1/2, z-1/2'

loop_
_atom_site_label
_atom_site_type_symbol
_atom_site_fract_x
_atom_site_fract_y
_atom_site_fract_z
_atom_site_U_iso_or_equiv
_atom_site_adp_type
_atom_site_occupancy
_atom_site_symmetry_multiplicity
_atom_site_calc_flag
_atom_site_refinement_flags
_atom_site_disorder_assembly
_atom_site_disorder_group
Ni1 Ni -0.14695(10) 0.58605(6) 0.14173(6) 0.0336(3) Uani 1 1 d . . .
N1 N -0.0880(6) 0.7075(4) 0.2040(4) 0.0353(14) Uani 1 1 d . . .
N2 N 0.0899(7) 0.5660(5) 0.1603(5) 0.0426(16) Uani 1 1 d . . .
H2A H 0.127(10) 0.505(7) 0.186(6) 0.08(3) Uiso 1 1 d . . .
H2B H 0.107(8) 0.570(5) 0.110(4) 0.03(2) Uiso 1 1 d . . .
N3 N -0.3802(6) 0.5941(4) 0.1240(4) 0.0347(13) Uani 1 1 d . . .
N4 N -0.1908(8) 0.4472(5) 0.1059(5) 0.0470(18) Uani 1 1 d D . .
H4A H -0.099(6) 0.415(6) 0.130(5) 0.08(3) Uiso 1 1 d D . .
H4B H -0.216(9) 0.442(6) 0.054(5) 0.05(3) Uiso 1 1 d . . .
N9 N 0.1748(9) 0.2070(5) 0.0802(5) 0.0607(19) Uani 1 1 d . . .
C1 C -0.3015(7) 0.8276(4) 0.1327(4) 0.0313(15) Uani 1 1 d . . .
C2 C -0.4331(7) 0.7743(4) 0.0869(4) 0.0315(15) Uani 1 1 d . . .
C3 C -0.4785(8) 0.9594(4) 0.0267(5) 0.0348(16) Uani 1 1 d . . .
C4 C -0.1502(8) 0.7993(5) 0.2019(5) 0.0358(17) Uani 1 1 d . . .
C5 C -0.4883(8) 0.6659(5) 0.0908(4) 0.0328(16) Uani 1 1 d . . .
C6 C 0.0766(8) 0.6901(5) 0.2658(5) 0.0436(19) Uani 1 1 d . . .
H6A H 0.0682 0.6401 0.3102 0.052 Uiso 1 1 calc R . .
H6B H 0.1219 0.7539 0.2946 0.052 Uiso 1 1 calc R . .
C7 C 0.1836(8) 0.6504(5) 0.2111(5) 0.045(2) Uani 1 1 d . . .
H7A H 0.2050 0.7040 0.1726 0.053 Uiso 1 1 calc R . .
H7B H 0.2904 0.6260 0.2477 0.053 Uiso 1 1 calc R . .
C8 C -0.4593(8) 0.4924(5) 0.1228(5) 0.047(2) Uani 1 1 d . . .
H8A H -0.5330 0.4783 0.0652 0.057 Uiso 1 1 calc R . .
H8B H -0.5252 0.4899 0.1655 0.057 Uiso 1 1 calc R . .
C9 C -0.3206(9) 0.4154(5) 0.1450(5) 0.053(2) Uani 1 1 d . . .
H9A H -0.2765 0.4109 0.2082 0.064 Uiso 1 1 calc R . .
H9B H -0.3625 0.3480 0.1231 0.064 Uiso 1 1 calc R . .
C10 C 0.206(2) 0.3070(13) 0.0838(11) 0.144(6) Uiso 1 1 d . . .
H10 H 0.3048 0.3288 0.1233 0.172 Uiso 1 1 calc R . .
C11 C 0.039(2) 0.175(2) 0.0226(12) 0.276(15) Uani 1 1 d . . .
H11A H -0.0512 0.2223 0.0204 0.414 Uiso 1 1 calc R . .
H11B H 0.0088 0.1078 0.0394 0.414 Uiso 1 1 calc R . .
H11C H 0.0609 0.1706 -0.0342 0.414 Uiso 1 1 calc R . .
C12 C 0.286(2) 0.1525(19) 0.1346(11) 0.309(18) Uani 1 1 d . . .
H12A H 0.3556 0.1969 0.1778 0.464 Uiso 1 1 calc R . .
H12B H 0.3541 0.1165 0.1034 0.464 Uiso 1 1 calc R . .
H12C H 0.2303 0.1035 0.1631 0.464 Uiso 1 1 calc R . .
O1 O -0.0852(6) 0.8719(3) 0.2532(3) 0.0507(14) Uani 1 1 d . . .
O2 O -0.6432(5) 0.6523(3) 0.0604(3) 0.0429(13) Uani 1 1 d . . .
O3 O 0.1189(9) 0.3722(5) 0.0409(5) 0.092(2) Uani 1 1 d . . .
S1 S -0.3018(2) 0.96030(12) 0.11536(13) 0.0431(5) Uani 1 1 d . . .
S2 S -0.5906(2) 0.84472(12) 0.01417(13) 0.0415(5) Uani 1 1 d . . .

loop_
_atom_site_aniso_label
_atom_site_aniso_U_11
_atom_site_aniso_U_22
_atom_site_aniso_U_33
_atom_site_aniso_U_23
_atom_site_aniso_U_13
_atom_site_aniso_U_12
Ni1 0.0303(4) 0.0272(4) 0.0385(5) -0.0008(4) 0.0007(4) 0.0032(4)
N1 0.033(3) 0.027(3) 0.039(4) 0.000(2) -0.003(3) 0.002(2)
N2 0.036(3) 0.046(4) 0.045(5) 0.008(3) 0.009(3) 0.005(3)
N3 0.033(3) 0.028(3) 0.038(4) 0.002(3) 0.002(3) 0.000(2)
N4 0.042(4) 0.034(3) 0.053(5) -0.009(3) -0.008(4) 0.002(3)
N9 0.061(4) 0.061(4) 0.065(5) -0.017(4) 0.026(4) -0.012(4)
C1 0.030(3) 0.028(3) 0.034(4) -0.004(3) 0.003(3) 0.001(3)
C2 0.031(3) 0.027(3) 0.035(4) 0.002(3) 0.007(3) 0.005(3)
C3 0.031(3) 0.029(3) 0.042(4) -0.004(3) 0.005(3) 0.003(3)
C4 0.033(3) 0.031(3) 0.040(4) -0.002(3) 0.003(3) -0.003(3)
C5 0.033(3) 0.030(3) 0.033(4) -0.005(3) 0.004(3) -0.003(3)
C6 0.037(4) 0.035(4) 0.049(5) -0.002(3) -0.005(4) -0.003(3)
C7 0.031(3) 0.042(4) 0.053(5) 0.015(4) -0.002(4) 0.000(3)
C8 0.040(4) 0.027(3) 0.067(6) 0.004(3) -0.001(4) -0.003(3)
C9 0.050(4) 0.028(3) 0.069(6) 0.000(4) -0.009(4) -0.001(4)
C11 0.153(15) 0.56(4) 0.152(18) -0.15(2) 0.115(14) -0.13(2)
C12 0.27(2) 0.58(4) 0.125(15) 0.16(2) 0.138(16) 0.33(3)
O1 0.052(3) 0.038(3) 0.048(3) -0.011(2) -0.011(3) 0.002(2)
O2 0.030(2) 0.033(2) 0.059(4) -0.003(2) 0.000(2) -0.003(2)
O3 0.115(6) 0.085(5) 0.082(5) 0.020(4) 0.036(4) 0.032(4)
S1 0.0414(10) 0.0247(8) 0.0510(12) -0.0011(8) -0.0095(9) -0.0001(7)
S2 0.0341(9) 0.0276(8) 0.0526(13) 0.0016(8) -0.0067(8) 0.0003(7)

loop_
_atom_type_symbol
_atom_type_description
_atom_type_scat_dispersion_real
_atom_type_scat_dispersion_imag
_atom_type_scat_source
C C 0.0033 0.0016 'International Tables Vol C Tables 4.2.6.8 and 6.1.1.4'
H H 0.0000 0.0000 'International Tables Vol C Tables 4.2.6.8 and 6.1.1.4'
N N 0.0061 0.0033 'International Tables Vol C Tables 4.2.6.8 and 6.1.1.4'
O O 0.0106 0.0060 'International Tables Vol C Tables 4.2.6.8 and 6.1.1.4'
S S 0.1246 0.1234 'International Tables Vol C Tables 4.2.6.8 and 6.1.1.4'
Ni Ni 0.3393 1.1124 'International Tables Vol C Tables 4.2.6.8 and 6.1.1.4'

loop_
_geom_angle_atom_site_label_1
_geom_angle_atom_site_label_2
_geom_angle_atom_site_label_3
_geom_angle
_geom_angle_site_symmetry_1
_geom_angle_site_symmetry_3
_geom_angle_publ_flag
N1 Ni1 N3 98.5(2) . . ?
N1 Ni1 N4 165.9(3) . . ?
N3 Ni1 N4 84.3(3) . . ?
N1 Ni1 N2 85.3(3) . . ?
N3 Ni1 N2 175.4(3) . . ?
N4 Ni1 N2 91.4(3) . . ?
C4 N1 C6 116.8(5) . . ?
C4 N1 Ni1 136.2(4) . . ?
C6 N1 Ni1 106.9(4) . . ?
C7 N2 Ni1 110.8(5) . . ?
C7 N2 H2A 110(5) . . ?
Ni1 N2 H2A 114(5) . . ?
C7 N2 H2B 106(4) . . ?
Ni1 N2 H2B 105(4) . . ?
H2A N2 H2B 111(7) . . ?
C5 N3 C8 112.5(5) . . ?
C5 N3 Ni1 131.9(4) . . ?
C8 N3 Ni1 112.7(4) . . ?
C9 N4 Ni1 104.5(5) . . ?
C9 N4 H4A 110(6) . . ?
Ni1 N4 H4A 104(6) . . ?
C9 N4 H4B 114(6) . . ?
Ni1 N4 H4B 112(6) . . ?
H4A N4 H4B 112(8) . . ?
C12 N9 C10 114.4(15) . . ?
C12 N9 C11 127.9(18) . . ?
C10 N9 C11 117.6(16) . . ?
C2 C1 C4 133.3(6) . . ?
C2 C1 S1 117.4(5) . . ?
C4 C1 S1 109.2(4) . . ?
C1 C2 C5 133.2(6) . . ?
C1 C2 S2 116.5(5) . . ?
C5 C2 S2 109.9(4) . . ?
C3 C3 S2 123.9(6) 3_475 . ?
C3 C3 S1 122.0(6) 3_475 . ?
S2 C3 S1 114.0(3) . . ?
O1 C4 N1 124.7(6) . . ?
O1 C4 C1 115.1(5) . . ?
N1 C4 C1 120.1(6) . . ?
O2 C5 N3 125.1(6) . . ?
O2 C5 C2 114.2(5) . . ?
N3 C5 C2 120.7(5) . . ?
N1 C6 C7 104.7(6) . . ?
N1 C6 H6A 110.8 . . ?
C7 C6 H6A 110.8 . . ?
N1 C6 H6B 110.8 . . ?
C7 C6 H6B 110.8 . . ?
H6A C6 H6B 108.9 . . ?
N2 C7 C6 105.9(6) . . ?
N2 C7 H7A 110.6 . . ?
C6 C7 H7A 110.6 . . ?
N2 C7 H7B 110.6 . . ?
C6 C7 H7B 110.6 . . ?
H7A C7 H7B 108.7 . . ?
N3 C8 C9 106.8(5) . . ?
N3 C8 H8A 110.4 . . ?
C9 C8 H8A 110.4 . . ?
N3 C8 H8B 110.4 . . ?
C9 C8 H8B 110.4 . . ?
H8A C8 H8B 108.6 . . ?
N4 C9 C8 108.7(6) . . ?
N4 C9 H9A 110.0 . . ?
C8 C9 H9A 110.0 . . ?
N4 C9 H9B 110.0 . . ?
C8 C9 H9B 110.0 . . ?
H9A C9 H9B 108.3 . . ?
O3 C10 N9 126.1(15) . . ?
O3 C10 H10 117.0 . . ?
N9 C10 H10 117.0 . . ?
N9 C11 H11A 109.5 . . ?
N9 C11 H11B 109.5 . . ?
H11A C11 H11B 109.5 . . ?
N9 C11 H11C 109.5 . . ?
H11A C11 H11C 109.5 . . ?
H11B C11 H11C 109.5 . . ?
N9 C12 H12A 109.5 . . ?
N9 C12 H12B 109.5 . . ?
H12A C12 H12B 109.5 . . ?
N9 C12 H12C 109.5 . . ?
H12A C12 H12C 109.5 . . ?
H12B C12 H12C 109.5 . . ?
C3 S1 C1 94.9(3) . . ?
C3 S2 C2 95.2(3) . . ?

loop_
_geom_bond_atom_site_label_1
_geom_bond_atom_site_label_2
_geom_bond_distance
_geom_bond_site_symmetry_2
_geom_bond_publ_flag
Ni1 N1 1.871(5) . ?
Ni1 N3 1.889(5) . ?
Ni1 N4 1.913(6) . ?
Ni1 N2 1.932(6) . ?
N1 C4 1.306(7) . ?
N1 C6 1.480(8) . ?
N2 C7 1.467(9) . ?
N2 H2A 0.91(9) . ?
N2 H2B 0.85(7) . ?
N3 C5 1.313(8) . ?
N3 C8 1.484(8) . ?
N4 C9 1.443(10) . ?
N4 H4A 0.86(2) . ?
N4 H4B 0.81(8) . ?
N9 C12 1.302(15) . ?
N9 C10 1.333(16) . ?
N9 C11 1.323(17) . ?
C1 C2 1.342(8) . ?
C1 C4 1.487(8) . ?
C1 S1 1.760(6) . ?
C2 C5 1.499(8) . ?
C2 S2 1.765(6) . ?
C3 C3 1.352(12) 3_475 ?
C3 S2 1.751(6) . ?
C3 S1 1.753(6) . ?
C4 O1 1.279(7) . ?
C5 O2 1.265(7) . ?
C6 C7 1.494(10) . ?
C6 H6A 0.9800 . ?
C6 H6B 0.9800 . ?
C7 H7A 0.9800 . ?
C7 H7B 0.9800 . ?
C8 C9 1.503(9) . ?
C8 H8A 0.9800 . ?
C8 H8B 0.9800 . ?
C9 H9A 0.9800 . ?
C9 H9B 0.9800 . ?
C10 O3 1.210(15) . ?
C10 H10 0.9400 . ?
C11 H11A 0.9700 . ?
C11 H11B 0.9700 . ?
C11 H11C 0.9700 . ?
C12 H12A 0.9700 . ?
C12 H12B 0.9700 . ?
C12 H12C 0.9700 . ?

loop_
_geom_torsion_atom_site_label_1
_geom_torsion_atom_site_label_2
_geom_torsion_atom_site_label_3
_geom_torsion_atom_site_label_4
_geom_torsion
_geom_torsion_site_symmetry_1
_geom_torsion_site_symmetry_2
_geom_torsion_site_symmetry_3
_geom_torsion_site_symmetry_4
_geom_torsion_publ_flag
N3 Ni1 N1 C4 -37.0(8) . . . . ?
N4 Ni1 N1 C4 -137.6(11) . . . . ?
N2 Ni1 N1 C4 145.5(8) . . . . ?
N3 Ni1 N1 C6 147.7(5) . . . . ?
N4 Ni1 N1 C6 47.2(13) . . . . ?
N2 Ni1 N1 C6 -29.8(5) . . . . ?
N1 Ni1 N2 C7 0.8(5) . . . . ?
N3 Ni1 N2 C7 -146(3) . . . . ?
N4 Ni1 N2 C7 -165.5(6) . . . . ?
N1 Ni1 N3 C5 53.6(7) . . . . ?
N4 Ni1 N3 C5 -140.3(7) . . . . ?
N2 Ni1 N3 C5 -160(4) . . . . ?
N1 Ni1 N3 C8 -147.2(5) . . . . ?
N4 Ni1 N3 C8 18.9(5) . . . . ?
N2 Ni1 N3 C8 0(4) . . . . ?
N1 Ni1 N4 C9 63.4(13) . . . . ?
N3 Ni1 N4 C9 -38.9(5) . . . . ?
N2 Ni1 N4 C9 139.6(5) . . . . ?
C4 C1 C2 C5 5.2(14) . . . . ?
S1 C1 C2 C5 -171.2(6) . . . . ?
C4 C1 C2 S2 176.6(7) . . . . ?
S1 C1 C2 S2 0.2(8) . . . . ?
C6 N1 C4 O1 -5.3(11) . . . . ?
Ni1 N1 C4 O1 179.8(6) . . . . ?
C6 N1 C4 C1 170.6(6) . . . . ?
Ni1 N1 C4 C1 -4.4(11) . . . . ?
C2 C1 C4 O1 -154.1(8) . . . . ?
S1 C1 C4 O1 22.5(8) . . . . ?
C2 C1 C4 N1 29.7(12) . . . . ?
S1 C1 C4 N1 -153.7(6) . . . . ?
C8 N3 C5 O2 -0.1(10) . . . . ?
Ni1 N3 C5 O2 159.1(5) . . . . ?
C8 N3 C5 C2 179.4(6) . . . . ?
Ni1 N3 C5 C2 -21.3(10) . . . . ?
C1 C2 C5 O2 155.6(8) . . . . ?
S2 C2 C5 O2 -16.3(8) . . . . ?
C1 C2 C5 N3 -24.0(12) . . . . ?
S2 C2 C5 N3 164.2(6) . . . . ?
C4 N1 C6 C7 -124.1(7) . . . . ?
Ni1 N1 C6 C7 52.3(6) . . . . ?
Ni1 N2 C7 C6 27.9(7) . . . . ?
N1 C6 C7 N2 -51.0(7) . . . . ?
C5 N3 C8 C9 168.7(7) . . . . ?
Ni1 N3 C8 C9 5.3(8) . . . . ?
Ni1 N4 C9 C8 51.4(7) . . . . ?
N3 C8 C9 N4 -36.9(8) . . . . ?
C12 N9 C10 O3 -178.4(15) . . . . ?
C11 N9 C10 O3 2(2) . . . . ?
C3 C3 S1 C1 -166.3(8) 3_475 . . . ?
S2 C3 S1 C1 13.4(4) . . . . ?
C2 C1 S1 C3 -8.3(6) . . . . ?
C4 C1 S1 C3 174.5(5) . . . . ?
C3 C3 S2 C2 166.3(9) 3_475 . . . ?
S1 C3 S2 C2 -13.3(4) . . . . ?
C1 C2 S2 C3 8.0(6) . . . . ?
C5 C2 S2 C3 -178.7(5) . . . . ?
